data_1527953
loop_
_publ_author_name
'Pontonnier, L.'
'Soubeyroux, J.L.'
'Miraglia, S.'
'Fruchart, D.'
'Baudry, A.'
'Boyer, P.'

_publ_section_title
;
 Structral study of hyperstoichiometric alloys Zr Mn2+x and their hydrides
;
_journal_name_full 'Journal of Alloys Compd.'
_journal_page_first 241
_journal_page_last 248
_journal_volume 186
_journal_year 1992
_chemical_formula_sum 'Hf0.16 Mn8.8 Zr3.04'
_chemical_name_systematic 'Mn8.8 (Hf0.05 Zr0.95)3.2'
_space_group_IT_number 194
_symmetry_space_group_name_Hall '-P 6c 2c'
_symmetry_space_group_name_H-M 'P 63/m m c'
_cell_angle_alpha 90
_cell_angle_beta 90
_cell_angle_gamma 120
_cell_formula_units_Z 1
_cell_length_a 5.0061
_cell_length_b 5.0061
_cell_length_c 8.2251
_cell_volume 178.513
_citation_journal_id_ASTM JALCEU
_cod_data_source_file Pontonnier_JALCEU_1992_543.cif
_cod_data_source_block Hf0.16Mn8.8Zr3.04
_cod_original_cell_volume 178.5134
_cod_database_code 1527953

loop_
_symmetry_equiv_pos_as_xyz
x,y,z
x-y,x,z+1/2
-y,x-y,z
-x,-y,z+1/2
-x+y,-x,z
y,-x+y,z+1/2
-y,-x,-z+1/2
x-y,-y,-z
x,x-y,-z+1/2
y,x,-z
-x+y,y,-z+1/2
-x,-x+y,-z
-x,-y,-z
-x+y,-x,-z-1/2
y,-x+y,-z
x,y,-z-1/2
x-y,x,-z
-y,x-y,-z-1/2
y,x,z-1/2
-x+y,y,z
-x,-x+y,z-1/2
-y,-x,z
x-y,-y,z-1/2
x,x-y,z

loop_
_atom_site_label
_atom_site_type_symbol
_atom_site_fract_x
_atom_site_fract_y
_atom_site_fract_z
_atom_site_occupancy
_atom_site_U_iso_or_equiv
Hf3 Hf 0.3333 0.6667 0.0632 0.04 0.0
Mn1 Mn 0 0 0 1 0.0
Zr3 Zr 0.3333 0.6667 0.0632 0.76 0.0
Mn2 Mn 0.8295 0.659 0.25 1 0.0
Mn3 Mn 0.3333 0.6667 0.0632 0.2 0.0
